data_6000721
loop_
_publ_author_name
'Rius, J.'
'Plana, F.'
'Queralt, I.'
'Louer, D.'

_publ_section_title
;
 Preliminary structure type determination of the fibrous aluminosilicate
 'aerinite' from powder X-ray diffraction data
;
_journal_coden_ASTM AQIEFZ
_journal_name_full 'Anales de Quimica International Edition'
_journal_page_first 101
_journal_page_last 106
_journal_volume 94
_journal_year 1998
_chemical_formula_sum 'Al5.5 Ca2 Fe2 H26.6 Mg3 Na2 O59.3 Si13.5'
_space_group_name_H-M_alt 'P 3 c 1'
_cell_angle_alpha 90.000
_cell_angle_beta 90.000
_cell_angle_gamma 120.000
_cell_length_a 16.8720
_cell_length_b 16.8720
_cell_length_c 5.2256
_cell_volume 1288.25
_cod_database_code 6000721

loop_
_atom_site_label
_atom_site_fract_x
_atom_site_fract_y
_atom_site_fract_z
? ? ? ?
